data_7161143
loop_
_publ_author_name
'Lal, Sohan'
'Tejashree, Gangavara L.'
'Das, Dipankar'
'Ganguly, Bishwajit'
'Chowdhury, Arindrajit'
'Namboothiri, Irishi N. N.'

_publ_section_title
;
 Utility of &#x3b1;-halodicyclopentadienones for the synthesis of novel
 fused heterocycles.
;
_journal_issue 21
_journal_name_full 'Organic &amp; biomolecular chemistry'
_journal_page_first 4463
_journal_page_last 4476
_journal_paper_doi 10.1039/d6ob00317f
_journal_volume 24
_journal_year 2026
_chemical_formula_moiety 'C25 H20 Br N O2'
_chemical_formula_sum 'C25 H20 Br N O2'
_chemical_formula_weight 446.33
_chemical_melting_point 452.5(5)
_space_group_crystal_system triclinic
_space_group_IT_number 2
_space_group_name_Hall '-P 1'
_space_group_name_H-M_alt 'P -1'
_atom_sites_solution_hydrogens geom
_atom_sites_solution_primary dual
_audit_creation_date 2019-01-21
_audit_creation_method
;
Olex2 1.2
(compiled 2018.04.18 svn.r3501 for OlexSys, GUI svn.r5488)
;
_audit_update_record
;
2019-12-27 deposited with the CCDC.	2026-04-22 downloaded from the CCDC.
;
_cell_angle_alpha 66.662(3)
_cell_angle_beta 87.517(2)
_cell_angle_gamma 68.820(3)
_cell_formula_units_Z 2
_cell_length_a 8.7539(3)
_cell_length_b 10.9118(4)
_cell_length_c 12.2664(3)
_cell_measurement_reflns_used 7110
_cell_measurement_temperature 150
_cell_measurement_theta_max 31.2290
_cell_measurement_theta_min 2.2780
_cell_volume 996.32(7)
_computing_cell_refinement 'CrysAlisPro 1.171.39.46 (Rigaku OD, 2018)'
_computing_data_collection 'CrysAlisPro 1.171.39.46 (Rigaku OD, 2018)'
_computing_data_reduction 'CrysAlisPro 1.171.39.46 (Rigaku OD, 2018)'
_computing_molecular_graphics 'Olex2 (Dolomanov et al., 2009)'
_computing_publication_material 'Olex2 (Dolomanov et al., 2009)'
_computing_structure_refinement 'ShelXL (Sheldrick, 2015)'
_computing_structure_solution 'ShelXT (Sheldrick, 2015)'
_diffrn_ambient_temperature 150
_diffrn_detector 'CCD plate'
_diffrn_measured_fraction_theta_full 0.991
_diffrn_measured_fraction_theta_max 0.991
_diffrn_measurement_details
;
List of Runs (angles in degrees, time in seconds):

  # Type    Start    End  Width  t~exp~   \w     \q     \k     \f   Frames
#--------------------------------------------------------------------------
  1  \w   -110.00  70.00   0.50    6.00    --  -20.00   0.00 108.00  360
  2  \w    -64.50  19.00   0.50    6.00    --  -20.00 -72.00-108.00  167
  3  \w    -73.50  19.00   0.50    6.00    --  -20.00 -72.00 108.00  185
  4  \w    -73.00 -49.00   0.50    6.00    --  -20.00 -72.00  36.00   48
;
_diffrn_measurement_device 'abstract diffractometer'
_diffrn_measurement_device_type 'dtrek-CrysAlisPro-abstract goniometer imported rigaku-d*trek images'
_diffrn_measurement_method '\w scans'
_diffrn_orient_matrix_type 'CrysAlisPro convention (1999,Acta A55,543-557)'
_diffrn_orient_matrix_UB_11 -0.0686885000
_diffrn_orient_matrix_UB_12 0.0584392000
_diffrn_orient_matrix_UB_13 0.0020430000
_diffrn_orient_matrix_UB_21 0.0136969000
_diffrn_orient_matrix_UB_22 -0.0322009000
_diffrn_orient_matrix_UB_23 0.0633578000
_diffrn_orient_matrix_UB_31 0.0524338000
_diffrn_orient_matrix_UB_32 0.0371587000
_diffrn_orient_matrix_UB_33 -0.0015395000
_diffrn_radiation_monochromator graphite
_diffrn_radiation_probe x-ray
_diffrn_radiation_type MoK\a
_diffrn_radiation_wavelength 0.71073
_diffrn_reflns_av_R_equivalents 0.0667
_diffrn_reflns_av_unetI/netI 0.0556
_diffrn_reflns_Laue_measured_fraction_full 0.991
_diffrn_reflns_Laue_measured_fraction_max 0.991
_diffrn_reflns_limit_h_max 8
_diffrn_reflns_limit_h_min -10
_diffrn_reflns_limit_k_max 12
_diffrn_reflns_limit_k_min -12
_diffrn_reflns_limit_l_max 14
_diffrn_reflns_limit_l_min -14
_diffrn_reflns_number 7281
_diffrn_reflns_point_group_measured_fraction_full 0.991
_diffrn_reflns_point_group_measured_fraction_max 0.991
_diffrn_reflns_theta_full 24.993
_diffrn_reflns_theta_max 24.993
_diffrn_reflns_theta_min 2.848
_diffrn_source 'fine-focus sealed X-ray tube'
_diffrn_source_type 'Enhance (Mo) X-ray Source'
_exptl_absorpt_coefficient_mu 2.085
_exptl_absorpt_correction_T_max 1.00000
_exptl_absorpt_correction_T_min 0.79279
_exptl_absorpt_correction_type multi-scan
_exptl_absorpt_process_details
;
CrysAlisPro 1.171.39.46 (Rigaku Oxford Diffraction, 2018)
Empirical absorption correction using spherical harmonics,
 implemented in SCALE3 ABSPACK scaling algorithm.
;
_exptl_crystal_colour colourless
_exptl_crystal_colour_primary colourless
_exptl_crystal_density_diffrn 1.488
_exptl_crystal_description block
_exptl_crystal_F_000 456
_exptl_crystal_recrystallization_method 'Re-crystallisation from solvent: CHCl3'
_exptl_crystal_size_max 0.24
_exptl_crystal_size_mid 0.18
_exptl_crystal_size_min 0.124
_refine_diff_density_max 1.405
_refine_diff_density_min -0.410
_refine_diff_density_rms 0.111
_refine_ls_extinction_method none
_refine_ls_goodness_of_fit_ref 1.062
_refine_ls_hydrogen_treatment constr
_refine_ls_matrix_type full
_refine_ls_number_parameters 262
_refine_ls_number_reflns 3478
_refine_ls_number_restraints 0
_refine_ls_restrained_S_all 1.062
_refine_ls_R_factor_all 0.0438
_refine_ls_R_factor_gt 0.0385
_refine_ls_shift/su_max 0.001
_refine_ls_shift/su_mean 0.000
_refine_ls_structure_factor_coef Fsqd
_refine_ls_weighting_details 'w=1/[\s^2^(Fo^2^)+(0.0560P)^2^+0.8890P] where P=(Fo^2^+2Fc^2^)/3'
_refine_ls_weighting_scheme calc
_refine_ls_wR_factor_gt 0.0978
_refine_ls_wR_factor_ref 0.1013
_reflns_Friedel_coverage 0.000
_reflns_number_gt 3220
_reflns_number_total 3478
_reflns_threshold_expression 'I > 2\s(I)'
_cod_data_source_file d6ob00317f2.cif
_cod_data_source_block inn-sohan-ii-300_mo
_cod_depositor_comments
;
The following automatic conversions were performed:

data item '_chemical_melting_point' value '452-453' was changed to
'452.5(5)' -- the average value was taken and precision was
estimated.

Automatic conversion script
Id: cif_fix_values 8170 2020-07-09 18:12:32Z antanas 

 Adding full bibliography for 7161142--7161147.cif.
;
_cod_original_cell_volume 996.32(6)
_cod_database_code 7161143
_shelx_shelxl_version_number 2014/7
_shelx_space_group_comment
;
The symmetry employed for this shelxl refinement is uniquely defined
by the following loop, which should always be used as a source of
symmetry information in preference to the above space-group names.
They are only intended as comments.
;
_shelx_estimated_absorpt_t_max 0.782
_shelx_estimated_absorpt_t_min 0.635
_reflns_odcompleteness_completeness 86.64
_reflns_odcompleteness_iscentric 1
_reflns_odcompleteness_theta 31.18
_olex2_refinement_description
;
1. Fixed Uiso
 At 1.2 times of:
  All C(H) groups, All C(H,H) groups
2.a Ternary CH refined with riding coordinates:
 C5C(H5C), C2C(H2C), C9C(H9C), C6C(H6C), C3C(H3C), C4C(H4C)
2.b Secondary CH2 refined with riding coordinates:
 C19C(H19A,H19B), C10C(H10A,H10B)
2.c Aromatic/amide H refined with riding coordinates:
 C7C(H7C), C8C(H8C), C25C(H25C), C21C(H21C), C17C(H17C), C14C(H14C),
 C22C(H22C), C15C(H15C), C24C(H24C), C23C(H23C)
;
_olex2_submission_special_instructions 'No special instructions were received'
_oxdiff_exptl_absorpt_empirical_details
;
Empirical correction (ABSPACK) includes:
- Absorption correction using spherical harmonics
- Frame scaling
- Detector area scaling
;
_oxdiff_exptl_absorpt_empirical_full_max 1.821
_oxdiff_exptl_absorpt_empirical_full_min 0.799

loop_
_space_group_symop_operation_xyz
'x, y, z'
'-x, -y, -z'

loop_
_atom_site_label
_atom_site_type_symbol
_atom_site_fract_x
_atom_site_fract_y
_atom_site_fract_z
_atom_site_U_iso_or_equiv
_atom_site_adp_type
_atom_site_occupancy
_atom_site_site_symmetry_order
_atom_site_calc_flag
_atom_site_refinement_flags_posn
_atom_site_refinement_flags_adp
_atom_site_refinement_flags_occupancy
_atom_site_disorder_assembly
_atom_site_disorder_group
Br1 Br 0.21772(3) 0.81143(3) 0.67826(3) 0.02733(13) Uani 1 1 d . . . . .
O1 O 0.2466(2) 0.0359(2) 0.77337(19) 0.0263(5) Uani 1 1 d . . . . .
O2 O 0.3329(3) 0.2122(2) 0.46723(18) 0.0284(5) Uani 1 1 d . . . . .
N1 N 0.1936(3) 0.4543(2) 0.4171(2) 0.0211(5) Uani 1 1 d . . . . .
C20 C 0.1762(3) 0.5752(3) 0.1981(2) 0.0203(6) Uani 1 1 d . . . . .
C7 C 0.6289(3) -0.1033(3) 0.9116(3) 0.0236(6) Uani 1 1 d . . . . .
H7C H 0.5779 -0.1315 0.9825 0.028 Uiso 1 1 calc R . . . .
C12 C 0.2986(3) 0.3172(3) 0.4896(2) 0.0209(6) Uani 1 1 d . . . . .
C19 C 0.1064(4) 0.4911(3) 0.3036(2) 0.0237(6) Uani 1 1 d . . . . .
H19A H -0.0114 0.5488 0.3010 0.028 Uiso 1 1 calc R . . . .
H19B H 0.1133 0.4015 0.2975 0.028 Uiso 1 1 calc R . . . .
C5 C 0.5155(3) -0.0053(3) 0.7003(2) 0.0189(6) Uani 1 1 d . . . . .
H5C H 0.4937 -0.0268 0.6318 0.023 Uiso 1 1 calc R . . . .
C13 C 0.1817(3) 0.5530(3) 0.4658(2) 0.0199(6) Uani 1 1 d . . . . .
C8 C 0.7158(3) -0.0197(3) 0.8851(3) 0.0243(6) Uani 1 1 d . . . . .
H8C H 0.7374 0.0235 0.9333 0.029 Uiso 1 1 calc R . . . .
C21 C 0.3417(4) 0.5163(3) 0.1849(3) 0.0242(6) Uani 1 1 d . . . . .
H25C H 0.4101 0.4245 0.2423 0.029 Uiso 1 1 calc R . . . .
C14 C 0.2827(3) 0.4821(3) 0.5743(2) 0.0198(6) Uani 1 1 d . . . . .
C2 C 0.3604(3) 0.2178(3) 0.7256(2) 0.0186(6) Uani 1 1 d . . . . .
H2C H 0.3179 0.2531 0.7890 0.022 Uiso 1 1 calc R . . . .
C1 C 0.3572(3) 0.0776(3) 0.7360(2) 0.0189(6) Uani 1 1 d . . . . .
C9 C 0.7747(3) -0.0055(3) 0.7640(3) 0.0226(6) Uani 1 1 d . . . . .
H9C H 0.8730 0.0224 0.7465 0.027 Uiso 1 1 calc R . . . .
C25 C 0.0782(4) 0.7080(3) 0.1141(3) 0.0296(7) Uani 1 1 d . . . . .
H21C H -0.0349 0.7491 0.1230 0.035 Uiso 1 1 calc R . . . .
C15 C 0.2935(3) 0.5564(3) 0.6398(3) 0.0206(6) Uani 1 1 d . . . . .
H17C H 0.3633 0.5094 0.7133 0.025 Uiso 1 1 calc R . . . .
C11 C 0.3582(3) 0.3276(3) 0.5980(2) 0.0186(6) Uani 1 1 d . . . . .
C6 C 0.6257(3) -0.1455(3) 0.8087(3) 0.0231(6) Uani 1 1 d . . . . .
H6C H 0.5996 -0.2331 0.8269 0.028 Uiso 1 1 calc R . . . .
C18 C 0.0849(3) 0.6979(3) 0.4223(3) 0.0225(6) Uani 1 1 d . . . . .
H14C H 0.0145 0.7448 0.3492 0.027 Uiso 1 1 calc R . . . .
C10 C 0.7975(3) -0.1546(3) 0.7694(3) 0.0247(6) Uani 1 1 d . . . . .
H10A H 0.8110 -0.1600 0.6907 0.030 Uiso 1 1 calc R . . . .
H10B H 0.8886 -0.2340 0.8299 0.030 Uiso 1 1 calc R . . . .
C24 C 0.1437(4) 0.7826(3) 0.0159(3) 0.0310(7) Uani 1 1 d . . . . .
H22C H 0.0751 0.8737 -0.0425 0.037 Uiso 1 1 calc R . . . .
C3 C 0.5177(3) 0.2283(3) 0.6789(2) 0.0192(6) Uani 1 1 d . . . . .
H3C H 0.5755 0.2717 0.7128 0.023 Uiso 1 1 calc R . . . .
C4 C 0.6207(3) 0.0890(3) 0.6680(3) 0.0200(6) Uani 1 1 d . . . . .
H4C H 0.6531 0.1079 0.5854 0.024 Uiso 1 1 calc R . . . .
C17 C 0.0942(3) 0.7728(3) 0.4892(3) 0.0238(6) Uani 1 1 d . . . . .
H15C H 0.0285 0.8725 0.4623 0.029 Uiso 1 1 calc R . . . .
C22 C 0.4069(4) 0.5911(4) 0.0884(3) 0.0296(7) Uani 1 1 d . . . . .
H24C H 0.5205 0.5509 0.0802 0.035 Uiso 1 1 calc R . . . .
C16 C 0.1982(3) 0.7031(3) 0.5945(3) 0.0219(6) Uani 1 1 d . . . . .
C23 C 0.3086(4) 0.7238(4) 0.0038(3) 0.0308(7) Uani 1 1 d . . . . .
H23C H 0.3541 0.7746 -0.0626 0.037 Uiso 1 1 calc R . . . .

loop_
_atom_site_aniso_label
_atom_site_aniso_U_11
_atom_site_aniso_U_22
_atom_site_aniso_U_33
_atom_site_aniso_U_23
_atom_site_aniso_U_13
_atom_site_aniso_U_12
Br1 0.02547(19) 0.02070(18) 0.0361(2) -0.01440(14) 0.00320(13) -0.00582(13)
O1 0.0201(10) 0.0224(11) 0.0308(11) -0.0047(9) 0.0035(9) -0.0086(9)
O2 0.0351(12) 0.0220(11) 0.0253(11) -0.0101(9) -0.0045(9) -0.0063(9)
N1 0.0218(12) 0.0197(12) 0.0176(12) -0.0029(10) -0.0013(9) -0.0081(10)
C20 0.0222(14) 0.0215(14) 0.0184(14) -0.0082(11) 0.0000(11) -0.0091(12)
C7 0.0200(14) 0.0200(14) 0.0187(14) -0.0019(11) -0.0017(11) -0.0006(12)
C12 0.0212(14) 0.0194(14) 0.0192(14) -0.0044(12) 0.0023(11) -0.0083(11)
C19 0.0222(15) 0.0256(15) 0.0200(14) -0.0043(12) -0.0019(11) -0.0107(12)
C5 0.0182(14) 0.0179(14) 0.0204(14) -0.0081(11) 0.0023(11) -0.0061(11)
C13 0.0172(13) 0.0197(14) 0.0206(14) -0.0042(11) 0.0032(11) -0.0092(11)
C8 0.0204(14) 0.0216(15) 0.0252(15) -0.0091(12) -0.0053(11) -0.0013(12)
C21 0.0238(15) 0.0235(15) 0.0233(15) -0.0105(12) -0.0019(12) -0.0049(12)
C14 0.0171(13) 0.0175(14) 0.0223(14) -0.0049(11) 0.0033(11) -0.0075(11)
C2 0.0188(14) 0.0166(13) 0.0164(13) -0.0050(11) 0.0005(10) -0.0039(11)
C1 0.0196(14) 0.0173(13) 0.0148(13) -0.0027(11) -0.0005(10) -0.0056(11)
C9 0.0152(14) 0.0209(15) 0.0282(15) -0.0085(12) 0.0016(11) -0.0048(11)
C25 0.0225(15) 0.0297(17) 0.0252(16) -0.0039(13) 0.0010(12) -0.0055(13)
C15 0.0182(14) 0.0186(14) 0.0220(14) -0.0050(11) 0.0008(11) -0.0072(11)
C11 0.0196(14) 0.0164(13) 0.0176(13) -0.0048(11) 0.0019(11) -0.0065(11)
C6 0.0206(14) 0.0151(14) 0.0295(16) -0.0072(12) 0.0022(12) -0.0045(11)
C18 0.0166(13) 0.0191(14) 0.0244(15) -0.0019(12) -0.0011(11) -0.0059(11)
C10 0.0186(14) 0.0202(15) 0.0323(16) -0.0129(13) 0.0023(12) -0.0017(12)
C24 0.0331(17) 0.0255(16) 0.0234(15) -0.0003(13) -0.0042(13) -0.0088(14)
C3 0.0198(14) 0.0163(14) 0.0196(14) -0.0063(11) 0.0002(11) -0.0055(11)
C4 0.0179(14) 0.0195(14) 0.0216(14) -0.0070(11) 0.0035(11) -0.0075(11)
C17 0.0189(14) 0.0158(14) 0.0296(16) -0.0038(12) 0.0039(12) -0.0048(11)
C22 0.0211(15) 0.0410(19) 0.0276(16) -0.0162(14) 0.0054(12) -0.0105(14)
C16 0.0206(14) 0.0181(14) 0.0279(15) -0.0089(12) 0.0059(12) -0.0091(12)
C23 0.0351(18) 0.0428(19) 0.0203(15) -0.0110(14) 0.0059(13) -0.0233(15)

loop_
_atom_type_symbol
_atom_type_description
_atom_type_scat_dispersion_real
_atom_type_scat_dispersion_imag
_atom_type_scat_source
C C 0.0033 0.0016 'International Tables Vol C Tables 4.2.6.8 and 6.1.1.4'
H H 0.0000 0.0000 'International Tables Vol C Tables 4.2.6.8 and 6.1.1.4'
Br Br -0.2901 2.4595 'International Tables Vol C Tables 4.2.6.8 and 6.1.1.4'
N N 0.0061 0.0033 'International Tables Vol C Tables 4.2.6.8 and 6.1.1.4'
O O 0.0106 0.0060 'International Tables Vol C Tables 4.2.6.8 and 6.1.1.4'

loop_
_geom_angle_atom_site_label_1
_geom_angle_atom_site_label_2
_geom_angle_atom_site_label_3
_geom_angle
_geom_angle_site_symmetry_1
_geom_angle_site_symmetry_3
_geom_angle_publ_flag
C12 N1 C19 123.8(2) . . ?
C12 N1 C13 111.9(2) . . ?
C13 N1 C19 124.3(2) . . ?
C21 C20 C19 119.3(3) . . ?
C25 C20 C19 121.3(3) . . ?
C25 C20 C21 119.4(3) . . ?
C8 C7 H7C 126.2 . . ?
C8 C7 C6 107.5(3) . . ?
C6 C7 H7C 126.2 . . ?
O2 C12 N1 125.2(3) . . ?
O2 C12 C11 128.8(3) . . ?
N1 C12 C11 106.0(2) . . ?
N1 C19 C20 112.3(2) . . ?
N1 C19 H19A 109.1 . . ?
N1 C19 H19B 109.1 . . ?
C20 C19 H19A 109.1 . . ?
C20 C19 H19B 109.1 . . ?
H19A C19 H19B 107.9 . . ?
C1 C5 H5C 111.6 . . ?
C1 C5 C6 112.4(2) . . ?
C1 C5 C4 106.2(2) . . ?
C6 C5 H5C 111.6 . . ?
C4 C5 H5C 111.6 . . ?
C4 C5 C6 102.9(2) . . ?
C14 C13 N1 109.3(2) . . ?
C18 C13 N1 128.9(3) . . ?
C18 C13 C14 121.8(3) . . ?
C7 C8 H8C 126.1 . . ?
C7 C8 C9 107.8(3) . . ?
C9 C8 H8C 126.1 . . ?
C20 C21 H25C 120.0 . . ?
C22 C21 C20 120.0(3) . . ?
C22 C21 H25C 120.0 . . ?
C13 C14 C11 107.6(2) . . ?
C15 C14 C13 120.6(3) . . ?
C15 C14 C11 131.7(3) . . ?
C1 C2 H2C 119.4 . . ?
C1 C2 C11 116.3(2) . . ?
C11 C2 H2C 119.4 . . ?
C3 C2 H2C 119.4 . . ?
C3 C2 C1 107.9(2) . . ?
C3 C2 C11 59.61(17) . . ?
O1 C1 C5 126.2(3) . . ?
O1 C1 C2 124.0(3) . . ?
C2 C1 C5 109.7(2) . . ?
C8 C9 H9C 115.9 . . ?
C8 C9 C10 100.1(2) . . ?
C8 C9 C4 107.5(2) . . ?
C10 C9 H9C 115.9 . . ?
C10 C9 C4 99.2(2) . . ?
C4 C9 H9C 115.9 . . ?
C20 C25 H21C 119.8 . . ?
C20 C25 C24 120.5(3) . . ?
C24 C25 H21C 119.8 . . ?
C14 C15 H17C 121.3 . . ?
C14 C15 C16 117.4(3) . . ?
C16 C15 H17C 121.3 . . ?
C12 C11 C2 121.2(2) . . ?
C12 C11 C3 126.5(2) . . ?
C14 C11 C12 105.1(2) . . ?
C14 C11 C2 117.4(2) . . ?
C14 C11 C3 122.1(2) . . ?
C3 C11 C2 58.54(17) . . ?
C7 C6 C5 106.6(2) . . ?
C7 C6 H6C 116.0 . . ?
C7 C6 C10 100.4(2) . . ?
C5 C6 H6C 116.0 . . ?
C10 C6 C5 99.6(2) . . ?
C10 C6 H6C 116.0 . . ?
C13 C18 H14C 121.2 . . ?
C13 C18 C17 117.7(3) . . ?
C17 C18 H14C 121.2 . . ?
C9 C10 H10A 113.0 . . ?
C9 C10 H10B 113.0 . . ?
C6 C10 C9 93.7(2) . . ?
C6 C10 H10A 113.0 . . ?
C6 C10 H10B 113.0 . . ?
H10A C10 H10B 110.4 . . ?
C25 C24 H22C 120.1 . . ?
C23 C24 C25 119.7(3) . . ?
C23 C24 H22C 120.1 . . ?
C2 C3 C11 61.85(17) . . ?
C2 C3 H3C 117.7 . . ?
C2 C3 C4 108.9(2) . . ?
C11 C3 H3C 117.7 . . ?
C11 C3 C4 119.9(2) . . ?
C4 C3 H3C 117.7 . . ?
C5 C4 C9 102.8(2) . . ?
C5 C4 H4C 111.1 . . ?
C9 C4 H4C 111.1 . . ?
C3 C4 C5 107.1(2) . . ?
C3 C4 C9 113.2(2) . . ?
C3 C4 H4C 111.1 . . ?
C18 C17 H15C 119.9 . . ?
C16 C17 C18 120.3(3) . . ?
C16 C17 H15C 119.9 . . ?
C21 C22 H24C 119.7 . . ?
C23 C22 C21 120.5(3) . . ?
C23 C22 H24C 119.7 . . ?
C15 C16 Br1 118.7(2) . . ?
C17 C16 Br1 119.0(2) . . ?
C17 C16 C15 122.2(3) . . ?
C24 C23 H23C 120.1 . . ?
C22 C23 C24 119.7(3) . . ?
C22 C23 H23C 120.1 . . ?

loop_
_geom_bond_atom_site_label_1
_geom_bond_atom_site_label_2
_geom_bond_distance
_geom_bond_site_symmetry_2
_geom_bond_publ_flag
Br1 C16 1.899(3) . ?
O1 C1 1.213(3) . ?
O2 C12 1.213(4) . ?
N1 C12 1.377(4) . ?
N1 C19 1.453(4) . ?
N1 C13 1.396(4) . ?
C20 C19 1.512(4) . ?
C20 C21 1.389(4) . ?
C20 C25 1.375(4) . ?
C7 H7C 0.9500 . ?
C7 C8 1.327(4) . ?
C7 C6 1.511(4) . ?
C12 C11 1.508(4) . ?
C19 H19A 0.9900 . ?
C19 H19B 0.9900 . ?
C5 H5C 1.0000 . ?
C5 C1 1.512(4) . ?
C5 C6 1.573(4) . ?
C5 C4 1.548(4) . ?
C13 C14 1.394(4) . ?
C13 C18 1.380(4) . ?
C8 H8C 0.9500 . ?
C8 C9 1.518(4) . ?
C21 H25C 0.9500 . ?
C21 C22 1.381(4) . ?
C14 C15 1.376(4) . ?
C14 C11 1.479(4) . ?
C2 H2C 1.0000 . ?
C2 C1 1.494(4) . ?
C2 C11 1.544(4) . ?
C2 C3 1.494(4) . ?
C9 H9C 1.0000 . ?
C9 C10 1.540(4) . ?
C9 C4 1.562(4) . ?
C25 H21C 0.9500 . ?
C25 C24 1.394(4) . ?
C15 H17C 0.9500 . ?
C15 C16 1.392(4) . ?
C11 C3 1.511(4) . ?
C6 H6C 1.0000 . ?
C6 C10 1.540(4) . ?
C18 H14C 0.9500 . ?
C18 C17 1.391(4) . ?
C10 H10A 0.9900 . ?
C10 H10B 0.9900 . ?
C24 H22C 0.9500 . ?
C24 C23 1.380(5) . ?
C3 H3C 1.0000 . ?
C3 C4 1.517(4) . ?
C4 H4C 1.0000 . ?
C17 H15C 0.9500 . ?
C17 C16 1.377(4) . ?
C22 H24C 0.9500 . ?
C22 C23 1.379(5) . ?
C23 H23C 0.9500 . ?
